data_4135615
loop_
_publ_author_name
'Vilela, S\'ergio M F'
'Navarro, Jorge A. R.'
'Barbosa, Paula'
'Mendes, Ricardo F.'
'P\'erez-S\'anchez, Germ\'an'
'Nowell, Harriott'
'Ananias, Duarte'
'Figueiredo, Filipe'
'Gomes, Jos\'e R B'
'Tom\'e, Jo\~ao P C'
'Paz, Filipe A Almeida'

_publ_section_title
;
 Multifunctionality in an Ion-Exchanged Porous Metal-Organic Framework.
;
_journal_issue 3
_journal_name_full 'Journal of the American Chemical Society'
_journal_page_first 1365
_journal_page_last 1376
_journal_paper_doi 10.1021/jacs.0c10421
_journal_volume 143
_journal_year 2021
_chemical_formula_moiety 'C36 H45 O9 P3, H2 O'
_chemical_formula_sum 'C36 H47 O10 P3'
_chemical_formula_weight 732.64
_space_group_crystal_system monoclinic
_space_group_IT_number 14
_space_group_name_Hall '-P 2ybc'
_space_group_name_H-M_alt 'P 1 21/c 1'
_atom_sites_solution_hydrogens geom
_audit_creation_date '26 November 2019'
_audit_creation_method 'SHELXL-2018/3, manual editing plus enCIFer'
_cell_angle_alpha 90
_cell_angle_beta 96.497(4)
_cell_angle_gamma 90
_cell_formula_units_Z 4
_cell_length_a 11.2203(10)
_cell_length_b 14.5145(13)
_cell_length_c 23.220(2)
_cell_measurement_reflns_used 9939
_cell_measurement_temperature 150(2)
_cell_measurement_theta_max 25.16
_cell_measurement_theta_min 2.30
_cell_volume 3757.3(6)
_computing_cell_refinement 'SAINT V8.37a   (Bruker, 2015)'
_computing_data_collection 'APEX3 2016.9-0 (Bruker, 2016)'
_computing_data_reduction 'SAINT V8.37a   (Bruker, 2015)'
_computing_molecular_graphics 'DIAMOND (Brandenburg, 1999)'
_computing_publication_material 'SHELXL-2018/3 (Sheldrick, 2015b)'
_computing_structure_refinement 'SHELXL-2018/3 (Sheldrick, 2015b)'
_computing_structure_solution 'SHELXT 2014/5 (Sheldrick, 2015a)'
_diffrn_ambient_temperature 150(2)
_diffrn_measured_fraction_theta_full 0.996
_diffrn_measured_fraction_theta_max 0.995
_diffrn_measurement_device_type 'Bruker X8 Kappa CCD APEX II'
_diffrn_measurement_method '\w / \f scans'
_diffrn_radiation_monochromator graphite
_diffrn_radiation_type MoK\a
_diffrn_radiation_wavelength 0.71073
_diffrn_reflns_av_R_equivalents 0.0430
_diffrn_reflns_av_unetI/netI 0.0270
_diffrn_reflns_Laue_measured_fraction_full 0.996
_diffrn_reflns_Laue_measured_fraction_max 0.995
_diffrn_reflns_limit_h_max 13
_diffrn_reflns_limit_h_min -13
_diffrn_reflns_limit_k_max 17
_diffrn_reflns_limit_k_min -17
_diffrn_reflns_limit_l_max 23
_diffrn_reflns_limit_l_min -27
_diffrn_reflns_number 57874
_diffrn_reflns_point_group_measured_fraction_full 0.996
_diffrn_reflns_point_group_measured_fraction_max 0.995
_diffrn_reflns_theta_full 25.242
_diffrn_reflns_theta_max 25.344
_diffrn_reflns_theta_min 3.517
_diffrn_source 'fine-focus sealed tube'
_exptl_absorpt_coefficient_mu 0.213
_exptl_absorpt_correction_type multi-scan
_exptl_absorpt_process_details
; 
  SADABS-2016/2
  Reference: Krause, L., Herbst-Irmer, R., Sheldrick G.M. & Stalke D.,
  J. Appl. Cryst. 48 (2015) 3-10.
;
_exptl_crystal_colour Colourless
_exptl_crystal_density_diffrn 1.295
_exptl_crystal_description Block
_exptl_crystal_F_000 1552
_exptl_crystal_size_max 0.120
_exptl_crystal_size_mid 0.080
_exptl_crystal_size_min 0.050
_exptl_transmission_factor_max 0.7452
_exptl_transmission_factor_min 0.7013
_refine_diff_density_max 1.253
_refine_diff_density_min -0.567
_refine_diff_density_rms 0.088
_refine_ls_extinction_method none
_refine_ls_goodness_of_fit_ref 1.028
_refine_ls_hydrogen_treatment constr
_refine_ls_matrix_type full
_refine_ls_number_parameters 452
_refine_ls_number_reflns 6850
_refine_ls_number_restraints 84
_refine_ls_restrained_S_all 1.060
_refine_ls_R_factor_all 0.1015
_refine_ls_R_factor_gt 0.0797
_refine_ls_shift/su_max 0.000
_refine_ls_shift/su_mean 0.000
_refine_ls_structure_factor_coef Fsqd
_refine_ls_weighting_details 'w=1/[\s^2^(Fo^2^)+(0.1391P)^2^+7.8073P] where P=(Fo^2^+2Fc^2^)/3'
_refine_ls_weighting_scheme calc
_refine_ls_wR_factor_gt 0.2251
_refine_ls_wR_factor_ref 0.2480
_reflns_Friedel_coverage 0.000
_reflns_number_gt 5196
_reflns_number_total 6850
_reflns_threshold_expression 'I > 2\s(I)'
_cod_data_source_file ja0c10421_si_002.cif
_cod_data_source_block L'
_cod_original_cell_volume 3757.2(6)
_cod_original_sg_symbol_H-M 'P 21/c'
_cod_database_code 4135615
_shelx_shelxl_version_number 2018/3
_shelx_space_group_comment
;
The symmetry employed for this shelxl refinement is uniquely defined
by the following loop, which should always be used as a source of
symmetry information in preference to the above space-group names.
They are only intended as comments.
;
_shelx_estimated_absorpt_t_min 0.975
_shelx_estimated_absorpt_t_max 0.989
_exptl_absorpt_special_details
;
?
;

loop_
_space_group_symop_operation_xyz
'x, y, z'
'-x, y+1/2, -z+1/2'
'-x, -y, -z'
'x, -y-1/2, z-1/2'

loop_
_atom_site_label
_atom_site_type_symbol
_atom_site_fract_x
_atom_site_fract_y
_atom_site_fract_z
_atom_site_U_iso_or_equiv
_atom_site_adp_type
_atom_site_occupancy
_atom_site_site_symmetry_order
_atom_site_calc_flag
_atom_site_refinement_flags_posn
_atom_site_refinement_flags_adp
_atom_site_refinement_flags_occupancy
_atom_site_disorder_assembly
_atom_site_disorder_group
P1 P 0.12835(10) 1.29179(7) 0.34336(5) 0.0414(3) Uani 1 1 d . . . . .
P2 P 0.28287(11) 0.51398(8) 0.08787(4) 0.0418(3) Uani 1 1 d . . . . .
P3 P 0.35605(11) 0.52797(8) 0.63995(4) 0.0442(3) Uani 1 1 d . . . . .
O1 O 0.0164(3) 1.3158(2) 0.36544(19) 0.0653(10) Uani 1 1 d . . . . .
O2 O 0.1309(6) 1.3162(3) 0.27946(19) 0.110(2) Uani 1 1 d D . . . .
O3 O 0.2400(3) 1.3398(2) 0.3755(2) 0.0817(13) Uani 1 1 d D . . . .
O4 O 0.1677(4) 0.5137(3) 0.05178(16) 0.0747(12) Uani 1 1 d . . . . .
O5 O 0.3758(3) 0.5558(3) 0.04937(14) 0.0625(10) Uani 1 1 d D . . . .
O6 O 0.3322(5) 0.4180(2) 0.10938(15) 0.0764(12) Uani 1 1 d D . . . .
O7 O 0.3997(3) 0.5938(2) 0.69174(12) 0.0499(8) Uani 1 1 d D . . . .
O8 O 0.2295(3) 0.5080(3) 0.65967(14) 0.0601(9) Uani 1 1 d D . . . .
O9 O 0.4337(4) 0.4492(3) 0.63276(14) 0.0688(11) Uani 1 1 d . . . . .
C1 C 0.0792(7) 1.3928(6) 0.2463(3) 0.107(3) Uani 1 1 d D U . . .
H1A H -0.005349 1.400374 0.253890 0.128 Uiso 1 1 calc R U . . .
H1B H 0.122996 1.449730 0.259146 0.128 Uiso 1 1 calc R U . . .
C2 C 0.0834(7) 1.3808(7) 0.1859(3) 0.123(3) Uani 1 1 d D U . . .
H2A H 0.025101 1.333715 0.171285 0.185 Uiso 1 1 calc R U . . .
H2B H 0.164108 1.361233 0.178982 0.185 Uiso 1 1 calc R U . . .
H2C H 0.063849 1.439194 0.165874 0.185 Uiso 1 1 calc R U . . .
C3 C 0.2353(7) 1.4263(5) 0.4057(4) 0.104(2) Uani 1 1 d D U . . .
H3A H 0.318985 1.448644 0.413111 0.125 Uiso 1 1 calc R U . . .
H3B H 0.192485 1.470103 0.377904 0.125 Uiso 1 1 calc R U . . .
C4 C 0.1836(12) 1.4363(9) 0.4590(4) 0.173(5) Uani 1 1 d D U . . .
H4A H 0.218851 1.390615 0.487052 0.260 Uiso 1 1 calc R U . . .
H4B H 0.096748 1.426686 0.452004 0.260 Uiso 1 1 calc R U . . .
H4C H 0.199984 1.498366 0.474552 0.260 Uiso 1 1 calc R U . . .
C5 C 0.4996(4) 0.5705(4) 0.0710(2) 0.0640(14) Uani 1 1 d D U . . .
H5A H 0.518908 0.536919 0.107981 0.077 Uiso 1 1 calc R U . . .
H5B H 0.551852 0.546587 0.042805 0.077 Uiso 1 1 calc R U . . .
C6 C 0.5207(5) 0.6663(4) 0.0800(3) 0.0837(19) Uani 1 1 d D U . . .
H6A H 0.457754 0.692460 0.101019 0.126 Uiso 1 1 calc R U . . .
H6B H 0.520053 0.697269 0.042405 0.126 Uiso 1 1 calc R U . . .
H6C H 0.598989 0.675331 0.102630 0.126 Uiso 1 1 calc R U . . .
C7 C 0.3493(11) 0.3460(5) 0.0671(3) 0.123(3) Uani 1 1 d D U . . .
H7A H 0.280676 0.346705 0.036276 0.147 Uiso 1 1 calc R U . . .
H7B H 0.422968 0.359293 0.048829 0.147 Uiso 1 1 calc R U . . .
C8 C 0.3587(16) 0.2592(6) 0.0921(5) 0.194(6) Uani 1 1 d D U . . .
H8A H 0.291661 0.249384 0.115046 0.292 Uiso 1 1 calc R U . . .
H8B H 0.434597 0.254612 0.117394 0.292 Uiso 1 1 calc R U . . .
H8C H 0.356589 0.212386 0.061644 0.292 Uiso 1 1 calc R U . . .
C9 C 0.1427(8) 0.4523(6) 0.6238(3) 0.115(3) Uani 1 1 d D U . . .
H9A H 0.098606 0.492405 0.594129 0.138 Uiso 1 1 calc R U . . .
H9B H 0.186208 0.405502 0.603286 0.138 Uiso 1 1 calc R U . . .
C10 C 0.0580(8) 0.4067(7) 0.6554(4) 0.125(3) Uani 1 1 d D U . . .
H10A H 0.025437 0.450633 0.681614 0.187 Uiso 1 1 calc R U . . .
H10B H 0.097925 0.356216 0.678121 0.187 Uiso 1 1 calc R U . . .
H10C H -0.007363 0.381805 0.628331 0.187 Uiso 1 1 calc R U . . .
C11 C 0.5245(5) 0.6259(5) 0.6944(3) 0.0708(15) Uani 1 1 d D U . . .
H11A H 0.535104 0.663505 0.659783 0.085 Uiso 1 1 calc R U . . .
H11B H 0.579563 0.572535 0.695233 0.085 Uiso 1 1 calc R U . . .
C12 C 0.5525(5) 0.6820(4) 0.7476(3) 0.0630(13) Uani 1 1 d D U . . .
H12A H 0.526912 0.648841 0.780861 0.094 Uiso 1 1 calc R U . . .
H12B H 0.510038 0.740991 0.742973 0.094 Uiso 1 1 calc R U . . .
H12C H 0.639125 0.693216 0.754162 0.094 Uiso 1 1 calc R U . . .
C13 C 0.1645(3) 1.1715(3) 0.34619(16) 0.0336(8) Uani 1 1 d . . . . .
C14 C 0.2251(4) 1.1291(3) 0.30464(17) 0.0398(9) Uani 1 1 d . . . . .
H14 H 0.248459 1.164152 0.273253 0.048 Uiso 1 1 calc R U . . .
C15 C 0.2518(4) 1.0357(3) 0.30852(17) 0.0382(9) Uani 1 1 d . . . . .
H15 H 0.293575 1.007732 0.279720 0.046 Uiso 1 1 calc R U . . .
C16 C 0.2184(3) 0.9825(3) 0.35395(15) 0.0318(8) Uani 1 1 d . . . . .
C17 C 0.1579(4) 1.0263(3) 0.39565(17) 0.0376(9) Uani 1 1 d . . . . .
H17 H 0.134520 0.991636 0.427207 0.045 Uiso 1 1 calc R U . . .
C18 C 0.1314(4) 1.1197(3) 0.39169(18) 0.0388(9) Uani 1 1 d . . . . .
H18 H 0.090235 1.148165 0.420515 0.047 Uiso 1 1 calc R U . . .
C19 C 0.2436(3) 0.8822(3) 0.35703(16) 0.0346(8) Uani 1 1 d . . . . .
C20 C 0.2601(4) 0.8364(3) 0.41090(16) 0.0357(9) Uani 1 1 d . . . . .
H20 H 0.253991 0.870049 0.445546 0.043 Uiso 1 1 calc R U . . .
C21 C 0.2851(4) 0.7431(3) 0.41392(16) 0.0401(10) Uani 1 1 d . . . . .
C22 C 0.2944(4) 0.6930(3) 0.36308(16) 0.0402(10) Uani 1 1 d . . . . .
H22 H 0.313967 0.629345 0.365321 0.048 Uiso 1 1 calc R U . . .
C23 C 0.2749(4) 0.7363(3) 0.30891(16) 0.0364(9) Uani 1 1 d . . . . .
C24 C 0.2498(3) 0.8306(3) 0.30683(16) 0.0345(8) Uani 1 1 d . . . . .
H24 H 0.236624 0.860332 0.270212 0.041 Uiso 1 1 calc R U . . .
C25 C 0.2790(4) 0.6815(3) 0.25515(15) 0.0345(8) Uani 1 1 d . . . . .
C26 C 0.1990(4) 0.6997(3) 0.20594(16) 0.0366(9) Uani 1 1 d . . . . .
H26 H 0.142300 0.748107 0.206761 0.044 Uiso 1 1 calc R U . . .
C27 C 0.2012(4) 0.6482(3) 0.15609(16) 0.0365(9) Uani 1 1 d . . . . .
H27 H 0.145726 0.661255 0.123114 0.044 Uiso 1 1 calc R U . . .
C28 C 0.2835(4) 0.5777(3) 0.15371(16) 0.0357(9) Uani 1 1 d . . . . .
C29 C 0.3653(4) 0.5598(3) 0.20261(17) 0.0401(9) Uani 1 1 d . . . . .
H29 H 0.423357 0.512425 0.201325 0.048 Uiso 1 1 calc R U . . .
C30 C 0.3618(4) 0.6105(3) 0.25256(16) 0.0384(9) Uani 1 1 d . . . . .
H30 H 0.416705 0.596887 0.285691 0.046 Uiso 1 1 calc R U . . .
C31 C 0.3029(4) 0.6934(3) 0.47070(16) 0.0424(10) Uani 1 1 d . . . . .
C32 C 0.2259(4) 0.7072(3) 0.51274(17) 0.0415(10) Uani 1 1 d . . . . .
H32 H 0.162801 0.750835 0.505998 0.050 Uiso 1 1 calc R U . . .
C33 C 0.2394(4) 0.6582(3) 0.56440(17) 0.0418(10) Uani 1 1 d . . . . .
H33 H 0.184715 0.667151 0.592273 0.050 Uiso 1 1 calc R U . . .
C34 C 0.3340(4) 0.5957(3) 0.57516(16) 0.0439(10) Uani 1 1 d . . . . .
C35 C 0.4125(4) 0.5832(3) 0.53358(17) 0.0507(12) Uani 1 1 d . . . . .
H35 H 0.477597 0.541356 0.540906 0.061 Uiso 1 1 calc R U . . .
C36 C 0.3971(4) 0.6307(3) 0.48187(17) 0.0501(12) Uani 1 1 d . . . . .
H36 H 0.450880 0.620756 0.453670 0.060 Uiso 1 1 calc R U . . .
O1W O -0.0050(4) 0.1257(3) 0.51435(19) 0.0629(14) Uani 0.855(9) 1 d . . P . .
O2W O 0.0616(17) 0.3036(14) 0.5084(9) 0.045(7) Uani 0.145(9) 1 d . . P . .

loop_
_atom_site_aniso_label
_atom_site_aniso_U_11
_atom_site_aniso_U_22
_atom_site_aniso_U_33
_atom_site_aniso_U_23
_atom_site_aniso_U_13
_atom_site_aniso_U_12
P1 0.0449(6) 0.0319(6) 0.0473(6) -0.0009(5) 0.0049(5) 0.0038(5)
P2 0.0567(7) 0.0406(6) 0.0277(5) -0.0056(4) 0.0038(5) -0.0082(5)
P3 0.0580(7) 0.0486(7) 0.0251(5) 0.0043(4) 0.0008(5) 0.0206(5)
O1 0.0460(19) 0.0388(17) 0.114(3) -0.0180(19) 0.0228(19) 0.0000(14)
O2 0.183(5) 0.083(3) 0.067(3) 0.033(2) 0.030(3) 0.081(3)
O3 0.046(2) 0.042(2) 0.154(4) -0.026(2) -0.005(2) 0.0017(16)
O4 0.073(3) 0.098(3) 0.050(2) -0.025(2) -0.0098(18) -0.007(2)
O5 0.063(2) 0.083(3) 0.0419(18) -0.0063(17) 0.0058(15) -0.0116(19)
O6 0.139(4) 0.046(2) 0.0459(19) -0.0088(16) 0.017(2) 0.006(2)
O7 0.0613(19) 0.060(2) 0.0291(14) 0.0004(13) 0.0075(13) 0.0071(16)
O8 0.065(2) 0.070(2) 0.0436(18) 0.0072(16) -0.0027(16) 0.0008(18)
O9 0.100(3) 0.067(2) 0.0376(17) 0.0070(16) 0.0031(17) 0.049(2)
C1 0.086(4) 0.122(6) 0.110(5) 0.039(5) 0.004(4) -0.003(4)
C2 0.087(5) 0.180(9) 0.105(6) 0.070(6) 0.017(4) 0.014(5)
C3 0.090(5) 0.106(5) 0.115(5) -0.037(4) 0.011(4) -0.032(4)
C4 0.212(11) 0.171(10) 0.128(8) -0.075(7) -0.019(8) -0.011(9)
C5 0.047(3) 0.082(4) 0.064(3) 0.006(3) 0.008(2) 0.005(3)
C6 0.059(3) 0.087(5) 0.102(5) -0.012(4) -0.003(3) -0.005(3)
C7 0.208(8) 0.070(4) 0.093(5) -0.033(4) 0.027(5) 0.011(5)
C8 0.318(15) 0.095(7) 0.177(10) -0.031(7) 0.056(10) 0.028(9)
C9 0.120(6) 0.120(6) 0.100(5) -0.019(5) -0.016(4) -0.037(5)
C10 0.103(6) 0.134(7) 0.129(7) 0.015(6) -0.020(5) -0.049(5)
C11 0.064(3) 0.084(4) 0.066(3) 0.023(3) 0.018(3) -0.003(3)
C12 0.055(3) 0.055(3) 0.076(3) 0.004(3) -0.001(3) -0.001(2)
C13 0.033(2) 0.0315(19) 0.0354(19) -0.0020(16) 0.0010(15) -0.0002(16)
C14 0.050(2) 0.036(2) 0.034(2) 0.0024(16) 0.0086(18) 0.0024(18)
C15 0.046(2) 0.038(2) 0.0310(19) -0.0032(16) 0.0081(17) 0.0036(18)
C16 0.0312(19) 0.034(2) 0.0293(18) -0.0029(15) 0.0007(15) 0.0024(15)
C17 0.042(2) 0.037(2) 0.036(2) 0.0026(16) 0.0102(17) 0.0041(17)
C18 0.041(2) 0.037(2) 0.040(2) -0.0041(17) 0.0106(17) 0.0056(17)
C19 0.035(2) 0.038(2) 0.0304(19) -0.0010(16) 0.0044(15) 0.0072(16)
C20 0.041(2) 0.039(2) 0.0276(18) -0.0018(16) 0.0046(16) 0.0141(17)
C21 0.050(2) 0.043(2) 0.0264(19) 0.0014(17) 0.0014(17) 0.0175(19)
C22 0.054(2) 0.038(2) 0.0279(19) 0.0005(16) 0.0024(17) 0.0186(19)
C23 0.041(2) 0.041(2) 0.0270(19) -0.0013(16) 0.0011(16) 0.0095(17)
C24 0.040(2) 0.037(2) 0.0263(18) 0.0023(15) 0.0024(15) 0.0102(17)
C25 0.048(2) 0.0314(19) 0.0240(17) 0.0015(15) 0.0020(16) 0.0065(17)
C26 0.041(2) 0.035(2) 0.0320(19) 0.0033(16) -0.0015(16) 0.0086(17)
C27 0.043(2) 0.038(2) 0.0265(18) 0.0056(16) -0.0033(16) -0.0015(17)
C28 0.049(2) 0.033(2) 0.0248(18) 0.0003(15) 0.0052(16) -0.0047(17)
C29 0.055(2) 0.034(2) 0.0311(19) 0.0014(16) 0.0030(17) 0.0129(18)
C30 0.052(2) 0.036(2) 0.0249(18) 0.0028(15) -0.0022(16) 0.0123(18)
C31 0.058(3) 0.044(2) 0.0245(19) 0.0009(16) 0.0018(17) 0.024(2)
C32 0.052(2) 0.041(2) 0.031(2) 0.0019(17) -0.0001(17) 0.0213(19)
C33 0.053(2) 0.044(2) 0.0292(19) -0.0043(17) 0.0047(17) 0.019(2)
C34 0.064(3) 0.044(2) 0.0235(18) 0.0030(16) 0.0029(18) 0.024(2)
C35 0.065(3) 0.059(3) 0.028(2) 0.0042(19) 0.0050(19) 0.037(2)
C36 0.066(3) 0.058(3) 0.028(2) 0.0023(19) 0.0105(19) 0.033(2)
O1W 0.063(3) 0.060(3) 0.067(3) 0.006(2) 0.017(2) 0.021(2)
O2W 0.032(11) 0.045(13) 0.059(14) 0.002(10) 0.010(9) -0.012(8)

loop_
_atom_type_symbol
_atom_type_description
_atom_type_scat_dispersion_real
_atom_type_scat_dispersion_imag
_atom_type_scat_source
C C 0.0033 0.0016 'International Tables Vol C Tables 4.2.6.8 and 6.1.1.4'
H H 0.0000 0.0000 'International Tables Vol C Tables 4.2.6.8 and 6.1.1.4'
O O 0.0106 0.0060 'International Tables Vol C Tables 4.2.6.8 and 6.1.1.4'
P P 0.1023 0.0942 'International Tables Vol C Tables 4.2.6.8 and 6.1.1.4'

loop_
_geom_angle_atom_site_label_1
_geom_angle_atom_site_label_2
_geom_angle_atom_site_label_3
_geom_angle
_geom_angle_site_symmetry_1
_geom_angle_site_symmetry_3
_geom_angle_publ_flag
O1 P1 O2 113.5(3) . . ?
O1 P1 O3 114.0(2) . . ?
O2 P1 O3 105.1(3) . . ?
O1 P1 C13 115.0(2) . . ?
O2 P1 C13 103.4(2) . . ?
O3 P1 C13 104.69(19) . . ?
O4 P2 O6 116.1(3) . . ?
O4 P2 O5 106.0(2) . . ?
O6 P2 O5 107.0(2) . . ?
O4 P2 C28 114.2(2) . . ?
O6 P2 C28 102.80(18) . . ?
O5 P2 C28 110.40(19) . . ?
O9 P3 O8 117.4(2) . . ?
O9 P3 O7 115.2(2) . . ?
O8 P3 O7 95.95(18) . . ?
O9 P3 C34 111.22(19) . . ?
O8 P3 C34 107.7(2) . . ?
O7 P3 C34 108.1(2) . . ?
C1 O2 P1 130.4(5) . . ?
C3 O3 P1 123.7(4) . . ?
C5 O5 P2 122.4(3) . . ?
C7 O6 P2 119.5(4) . . ?
C11 O7 P3 116.0(3) . . ?
C9 O8 P3 120.4(4) . . ?
C2 C1 O2 112.2(7) . . ?
C2 C1 H1A 109.2 . . ?
O2 C1 H1A 109.2 . . ?
C2 C1 H1B 109.2 . . ?
O2 C1 H1B 109.2 . . ?
H1A C1 H1B 107.9 . . ?
C1 C2 H2A 109.5 . . ?
C1 C2 H2B 109.5 . . ?
H2A C2 H2B 109.5 . . ?
C1 C2 H2C 109.5 . . ?
H2A C2 H2C 109.5 . . ?
H2B C2 H2C 109.5 . . ?
C4 C3 O3 123.3(8) . . ?
C4 C3 H3A 106.5 . . ?
O3 C3 H3A 106.5 . . ?
C4 C3 H3B 106.5 . . ?
O3 C3 H3B 106.5 . . ?
H3A C3 H3B 106.5 . . ?
C3 C4 H4A 109.5 . . ?
C3 C4 H4B 109.5 . . ?
H4A C4 H4B 109.5 . . ?
C3 C4 H4C 109.5 . . ?
H4A C4 H4C 109.5 . . ?
H4B C4 H4C 109.5 . . ?
C6 C5 O5 109.6(4) . . ?
C6 C5 H5A 109.8 . . ?
O5 C5 H5A 109.8 . . ?
C6 C5 H5B 109.8 . . ?
O5 C5 H5B 109.8 . . ?
H5A C5 H5B 108.2 . . ?
C5 C6 H6A 109.5 . . ?
C5 C6 H6B 109.5 . . ?
H6A C6 H6B 109.5 . . ?
C5 C6 H6C 109.5 . . ?
H6A C6 H6C 109.5 . . ?
H6B C6 H6C 109.5 . . ?
C8 C7 O6 112.2(7) . . ?
C8 C7 H7A 109.2 . . ?
O6 C7 H7A 109.2 . . ?
C8 C7 H7B 109.2 . . ?
O6 C7 H7B 109.2 . . ?
H7A C7 H7B 107.9 . . ?
C7 C8 H8A 109.5 . . ?
C7 C8 H8B 109.5 . . ?
H8A C8 H8B 109.5 . . ?
C7 C8 H8C 109.5 . . ?
H8A C8 H8C 109.5 . . ?
H8B C8 H8C 109.5 . . ?
C10 C9 O8 113.9(6) . . ?
C10 C9 H9A 108.8 . . ?
O8 C9 H9A 108.8 . . ?
C10 C9 H9B 108.8 . . ?
O8 C9 H9B 108.8 . . ?
H9A C9 H9B 107.7 . . ?
C9 C10 H10A 109.5 . . ?
C9 C10 H10B 109.5 . . ?
H10A C10 H10B 109.5 . . ?
C9 C10 H10C 109.5 . . ?
H10A C10 H10C 109.5 . . ?
H10B C10 H10C 109.5 . . ?
O7 C11 C12 108.7(4) . . ?
O7 C11 H11A 109.9 . . ?
C12 C11 H11A 110.0 . . ?
O7 C11 H11B 110.0 . . ?
C12 C11 H11B 110.0 . . ?
H11A C11 H11B 108.3 . . ?
C11 C12 H12A 109.5 . . ?
C11 C12 H12B 109.5 . . ?
H12A C12 H12B 109.5 . . ?
C11 C12 H12C 109.5 . . ?
H12A C12 H12C 109.5 . . ?
H12B C12 H12C 109.5 . . ?
C18 C13 C14 119.0(4) . . ?
C18 C13 P1 118.7(3) . . ?
C14 C13 P1 122.3(3) . . ?
C13 C14 C15 120.5(4) . . ?
C13 C14 H14 119.7 . . ?
C15 C14 H14 119.7 . . ?
C14 C15 C16 121.1(4) . . ?
C14 C15 H15 119.5 . . ?
C16 C15 H15 119.5 . . ?
C15 C16 C17 117.7(4) . . ?
C15 C16 C19 121.0(3) . . ?
C17 C16 C19 121.2(3) . . ?
C18 C17 C16 121.1(4) . . ?
C18 C17 H17 119.5 . . ?
C16 C17 H17 119.5 . . ?
C13 C18 C17 120.5(4) . . ?
C13 C18 H18 119.7 . . ?
C17 C18 H18 119.7 . . ?
C24 C19 C20 118.3(4) . . ?
C24 C19 C16 121.0(3) . . ?
C20 C19 C16 120.7(3) . . ?
C21 C20 C19 120.8(3) . . ?
C21 C20 H20 119.6 . . ?
C19 C20 H20 119.6 . . ?
C20 C21 C22 120.0(4) . . ?
C20 C21 C31 121.5(3) . . ?
C22 C21 C31 118.6(4) . . ?
C21 C22 C23 120.4(4) . . ?
C21 C22 H22 119.8 . . ?
C23 C22 H22 119.8 . . ?
C24 C23 C22 118.8(3) . . ?
C24 C23 C25 121.4(3) . . ?
C22 C23 C25 119.9(3) . . ?
C19 C24 C23 121.8(3) . . ?
C19 C24 H24 119.1 . . ?
C23 C24 H24 119.1 . . ?
C30 C25 C26 118.3(3) . . ?
C30 C25 C23 121.1(3) . . ?
C26 C25 C23 120.6(3) . . ?
C27 C26 C25 120.9(4) . . ?
C27 C26 H26 119.6 . . ?
C25 C26 H26 119.6 . . ?
C26 C27 C28 120.6(3) . . ?
C26 C27 H27 119.7 . . ?
C28 C27 H27 119.7 . . ?
C27 C28 C29 118.9(3) . . ?
C27 C28 P2 118.7(3) . . ?
C29 C28 P2 122.4(3) . . ?
C30 C29 C28 120.3(4) . . ?
C30 C29 H29 119.8 . . ?
C28 C29 H29 119.8 . . ?
C29 C30 C25 120.9(4) . . ?
C29 C30 H30 119.5 . . ?
C25 C30 H30 119.5 . . ?
C32 C31 C36 118.7(4) . . ?
C32 C31 C21 121.3(3) . . ?
C36 C31 C21 120.0(4) . . ?
C33 C32 C31 121.2(4) . . ?
C33 C32 H32 119.4 . . ?
C31 C32 H32 119.4 . . ?
C32 C33 C34 119.6(4) . . ?
C32 C33 H33 120.2 . . ?
C34 C33 H33 120.2 . . ?
C35 C34 C33 119.3(4) . . ?
C35 C34 P3 118.2(3) . . ?
C33 C34 P3 122.5(3) . . ?
C36 C35 C34 120.8(4) . . ?
C36 C35 H35 119.6 . . ?
C34 C35 H35 119.6 . . ?
C35 C36 C31 120.4(4) . . ?
C35 C36 H36 119.8 . . ?
C31 C36 H36 119.8 . . ?

loop_
_geom_bond_atom_site_label_1
_geom_bond_atom_site_label_2
_geom_bond_distance
_geom_bond_site_symmetry_2
_geom_bond_publ_flag
P1 O1 1.452(3) . ?
P1 O2 1.529(4) . ?
P1 O3 1.549(4) . ?
P1 C13 1.792(4) . ?
P2 O4 1.458(4) . ?
P2 O6 1.560(4) . ?
P2 O5 1.570(4) . ?
P2 C28 1.786(4) . ?
P3 O9 1.459(3) . ?
P3 O8 1.568(4) . ?
P3 O7 1.570(3) . ?
P3 C34 1.791(4) . ?
O2 C1 1.437(7) . ?
O3 C3 1.441(6) . ?
O5 C5 1.438(5) . ?
O6 C7 1.461(6) . ?
O7 C11 1.470(6) . ?
O8 C9 1.453(6) . ?
C1 C2 1.419(8) . ?
C1 H1A 0.9900 . ?
C1 H1B 0.9900 . ?
C2 H2A 0.9800 . ?
C2 H2B 0.9800 . ?
C2 H2C 0.9800 . ?
C3 C4 1.434(8) . ?
C3 H3A 0.9900 . ?
C3 H3B 0.9900 . ?
C4 H4A 0.9800 . ?
C4 H4B 0.9800 . ?
C4 H4C 0.9800 . ?
C5 C6 1.422(6) . ?
C5 H5A 0.9900 . ?
C5 H5B 0.9900 . ?
C6 H6A 0.9800 . ?
C6 H6B 0.9800 . ?
C6 H6C 0.9800 . ?
C7 C8 1.386(8) . ?
C7 H7A 0.9900 . ?
C7 H7B 0.9900 . ?
C8 H8A 0.9800 . ?
C8 H8B 0.9800 . ?
C8 H8C 0.9800 . ?
C9 C10 1.428(8) . ?
C9 H9A 0.9900 . ?
C9 H9B 0.9900 . ?
C10 H10A 0.9800 . ?
C10 H10B 0.9800 . ?
C10 H10C 0.9800 . ?
C11 C12 1.482(8) . ?
C11 H11A 0.9900 . ?
C11 H11B 0.9900 . ?
C12 H12A 0.9800 . ?
C12 H12B 0.9800 . ?
C12 H12C 0.9800 . ?
C13 C18 1.382(6) . ?
C13 C14 1.386(6) . ?
C14 C15 1.389(6) . ?
C14 H14 0.9500 . ?
C15 C16 1.393(5) . ?
C15 H15 0.9500 . ?
C16 C17 1.397(5) . ?
C16 C19 1.482(5) . ?
C17 C18 1.389(6) . ?
C17 H17 0.9500 . ?
C18 H18 0.9500 . ?
C19 C24 1.394(5) . ?
C19 C20 1.410(5) . ?
C20 C21 1.384(6) . ?
C20 H20 0.9500 . ?
C21 C22 1.400(5) . ?
C21 C31 1.496(5) . ?
C22 C23 1.401(5) . ?
C22 H22 0.9500 . ?
C23 C24 1.397(6) . ?
C23 C25 1.485(5) . ?
C24 H24 0.9500 . ?
C25 C30 1.394(5) . ?
C25 C26 1.396(5) . ?
C26 C27 1.380(5) . ?
C26 H26 0.9500 . ?
C27 C28 1.383(6) . ?
C27 H27 0.9500 . ?
C28 C29 1.401(6) . ?
C29 C30 1.378(5) . ?
C29 H29 0.9500 . ?
C30 H30 0.9500 . ?
C31 C32 1.389(6) . ?
C31 C36 1.397(6) . ?
C32 C33 1.387(6) . ?
C32 H32 0.9500 . ?
C33 C34 1.397(6) . ?
C33 H33 0.9500 . ?
C34 C35 1.391(6) . ?
C35 C36 1.379(6) . ?
C35 H35 0.9500 . ?
C36 H36 0.9500 . ?

loop_
_geom_hbond_atom_site_label_D
_geom_hbond_atom_site_label_H
_geom_hbond_atom_site_label_A
_geom_hbond_distance_DH
_geom_hbond_distance_HA
_geom_hbond_distance_DA
_geom_hbond_angle_DHA
_geom_hbond_site_symmetry_A
_geom_hbond_publ_flag
C4 H4B O1 0.98 2.65 3.222(11) 117.3 . yes
C18 H18 O1W 0.95 2.55 3.384(6) 146.0 1_565 yes
C33 H33 O1 0.95 2.57 3.478(5) 159.3 3_576 yes

loop_
_geom_torsion_atom_site_label_1
_geom_torsion_atom_site_label_2
_geom_torsion_atom_site_label_3
_geom_torsion_atom_site_label_4
_geom_torsion
_geom_torsion_site_symmetry_1
_geom_torsion_site_symmetry_2
_geom_torsion_site_symmetry_3
_geom_torsion_site_symmetry_4
_geom_torsion_publ_flag
O1 P1 O2 C1 35.5(8) . . . . ?
O3 P1 O2 C1 -89.7(7) . . . . ?
C13 P1 O2 C1 160.7(7) . . . . ?
O1 P1 O3 C3 -25.5(7) . . . . ?
O2 P1 O3 C3 99.4(6) . . . . ?
C13 P1 O3 C3 -152.0(6) . . . . ?
O4 P2 O5 C5 177.6(4) . . . . ?
O6 P2 O5 C5 -57.8(4) . . . . ?
C28 P2 O5 C5 53.4(4) . . . . ?
O4 P2 O6 C7 56.6(7) . . . . ?
O5 P2 O6 C7 -61.6(6) . . . . ?
C28 P2 O6 C7 -177.9(6) . . . . ?
O9 P3 O7 C11 51.0(4) . . . . ?
O8 P3 O7 C11 175.1(3) . . . . ?
C34 P3 O7 C11 -74.1(4) . . . . ?
O9 P3 O8 C9 -61.6(6) . . . . ?
O7 P3 O8 C9 176.0(5) . . . . ?
C34 P3 O8 C9 64.8(6) . . . . ?
P1 O2 C1 C2 -169.0(7) . . . . ?
P1 O3 C3 C4 71.0(11) . . . . ?
P2 O5 C5 C6 -106.5(5) . . . . ?
P2 O6 C7 C8 -162.1(10) . . . . ?
P3 O8 C9 C10 154.0(7) . . . . ?
P3 O7 C11 C12 -176.4(3) . . . . ?
O1 P1 C13 C18 -34.0(4) . . . . ?
O2 P1 C13 C18 -158.3(4) . . . . ?
O3 P1 C13 C18 91.9(4) . . . . ?
O1 P1 C13 C14 146.5(4) . . . . ?
O2 P1 C13 C14 22.2(4) . . . . ?
O3 P1 C13 C14 -87.7(4) . . . . ?
C18 C13 C14 C15 0.2(6) . . . . ?
P1 C13 C14 C15 179.7(3) . . . . ?
C13 C14 C15 C16 0.2(6) . . . . ?
C14 C15 C16 C17 -0.4(6) . . . . ?
C14 C15 C16 C19 178.0(4) . . . . ?
C15 C16 C17 C18 0.4(6) . . . . ?
C19 C16 C17 C18 -178.1(4) . . . . ?
C14 C13 C18 C17 -0.3(6) . . . . ?
P1 C13 C18 C17 -179.9(3) . . . . ?
C16 C17 C18 C13 0.0(6) . . . . ?
C15 C16 C19 C24 -28.9(6) . . . . ?
C17 C16 C19 C24 149.5(4) . . . . ?
C15 C16 C19 C20 152.0(4) . . . . ?
C17 C16 C19 C20 -29.6(6) . . . . ?
C24 C19 C20 C21 1.8(6) . . . . ?
C16 C19 C20 C21 -179.2(4) . . . . ?
C19 C20 C21 C22 0.0(6) . . . . ?
C19 C20 C21 C31 180.0(4) . . . . ?
C20 C21 C22 C23 -1.9(7) . . . . ?
C31 C21 C22 C23 178.1(4) . . . . ?
C21 C22 C23 C24 1.9(6) . . . . ?
C21 C22 C23 C25 -177.0(4) . . . . ?
C20 C19 C24 C23 -1.7(6) . . . . ?
C16 C19 C24 C23 179.2(4) . . . . ?
C22 C23 C24 C19 -0.1(6) . . . . ?
C25 C23 C24 C19 178.8(4) . . . . ?
C24 C23 C25 C30 143.4(4) . . . . ?
C22 C23 C25 C30 -37.7(6) . . . . ?
C24 C23 C25 C26 -37.1(6) . . . . ?
C22 C23 C25 C26 141.8(4) . . . . ?
C30 C25 C26 C27 0.5(6) . . . . ?
C23 C25 C26 C27 -179.1(4) . . . . ?
C25 C26 C27 C28 -0.4(6) . . . . ?
C26 C27 C28 C29 -0.5(6) . . . . ?
C26 C27 C28 P2 -179.5(3) . . . . ?
O4 P2 C28 C27 -25.3(4) . . . . ?
O6 P2 C28 C27 -152.0(3) . . . . ?
O5 P2 C28 C27 94.1(4) . . . . ?
O4 P2 C28 C29 155.7(4) . . . . ?
O6 P2 C28 C29 29.0(4) . . . . ?
O5 P2 C28 C29 -84.9(4) . . . . ?
C27 C28 C29 C30 1.3(6) . . . . ?
P2 C28 C29 C30 -179.7(3) . . . . ?
C28 C29 C30 C25 -1.3(7) . . . . ?
C26 C25 C30 C29 0.4(6) . . . . ?
C23 C25 C30 C29 179.9(4) . . . . ?
C20 C21 C31 C32 45.1(7) . . . . ?
C22 C21 C31 C32 -134.9(5) . . . . ?
C20 C21 C31 C36 -136.0(5) . . . . ?
C22 C21 C31 C36 44.0(7) . . . . ?
C36 C31 C32 C33 -1.6(7) . . . . ?
C21 C31 C32 C33 177.2(4) . . . . ?
C31 C32 C33 C34 1.7(7) . . . . ?
C32 C33 C34 C35 -0.5(7) . . . . ?
C32 C33 C34 P3 -178.6(4) . . . . ?
O9 P3 C34 C35 -16.7(5) . . . . ?
O8 P3 C34 C35 -146.6(4) . . . . ?
O7 P3 C34 C35 110.7(4) . . . . ?
O9 P3 C34 C33 161.5(4) . . . . ?
O8 P3 C34 C33 31.5(5) . . . . ?
O7 P3 C34 C33 -71.1(4) . . . . ?
C33 C34 C35 C36 -0.8(8) . . . . ?
P3 C34 C35 C36 177.4(4) . . . . ?
C34 C35 C36 C31 0.9(8) . . . . ?
C32 C31 C36 C35 0.3(8) . . . . ?
C21 C31 C36 C35 -178.6(5) . . . . ?
